data_4314783
loop_
_publ_author_name
'Lai-Ping Zhang'
'Jian-Fang Ma'
'Jin Yang'
'Yuan-Yuan Pang'
'Ji-Cheng Ma'

_publ_contact_author_address
;
Department of Chemistry
Northeast Normal University
Changchun 130024
P.R.China
;
_publ_contact_author_email jianfangma@yahoo.com.cn
_publ_contact_author_fax +86-431-85098620
_publ_contact_author_name 'Jian-Fang Ma'
_publ_contact_author_phone +86-431-85098620
_publ_section_title
;
 Series of 2D and 3D Coordination Polymers Based on
 1,2,3,4-Benzenetetracarboxylate and N-Donor Ligands: Synthesis,
 Topological Structures, and Photoluminescent Properties
;
_journal_name_full 'Inorganic Chemistry'
_journal_page_first 1535
_journal_page_last 1550
_journal_paper_doi 10.1021/ic9019553
_journal_volume 49
_journal_year 2010
_chemical_formula_moiety '2(C20 H12 Cd2 N2 O9), (C2 H6 O),(H8 O4) '
_chemical_formula_sum 'C21 H19 Cd2 N2 O11.5'
_chemical_formula_weight 708.18
_chemical_name_systematic
;
 ?
;
_space_group_IT_number 15
_symmetry_cell_setting monoclinic
_symmetry_space_group_name_Hall '-C 2yc'
_symmetry_space_group_name_H-M 'C 1 2/c 1'
_atom_sites_solution_hydrogens geom
_atom_sites_solution_primary direct
_atom_sites_solution_secondary difmap
_audit_creation_method SHELXL-97
_cell_angle_alpha 90.00
_cell_angle_beta 103.634(16)
_cell_angle_gamma 90.00
_cell_formula_units_Z 8
_cell_length_a 11.941(5)
_cell_length_b 28.171(10)
_cell_length_c 17.316(8)
_cell_measurement_reflns_used 6478
_cell_measurement_temperature 293(2)
_cell_measurement_theta_max 27.5
_cell_measurement_theta_min 3.1
_cell_volume 5661(4)
_computing_cell_refinement PROCESS-AUTO
_computing_data_collection PROCESS-AUTO
_computing_data_reduction PROCESS-AUTO
_computing_structure_refinement 'SHELXL-97 (Sheldrick, 1997)'
_computing_structure_solution 'SHELXS-97 (Sheldrick, 1997)'
_diffrn_ambient_temperature 293(2)
_diffrn_detector_area_resol_mean 10.0
_diffrn_measured_fraction_theta_full 0.996
_diffrn_measured_fraction_theta_max 0.995
_diffrn_measurement_device_type 'Rigaku RAXIS-RAPID'
_diffrn_measurement_method '\w scan'
_diffrn_radiation_monochromator graphite
_diffrn_radiation_source 'fine-focus sealed tube'
_diffrn_radiation_type MoK\a
_diffrn_radiation_wavelength 0.71069
_diffrn_reflns_av_R_equivalents 0.0790
_diffrn_reflns_av_sigmaI/netI 0.0646
_diffrn_reflns_limit_h_max 15
_diffrn_reflns_limit_h_min -15
_diffrn_reflns_limit_k_max 36
_diffrn_reflns_limit_k_min -36
_diffrn_reflns_limit_l_max 22
_diffrn_reflns_limit_l_min -22
_diffrn_reflns_number 27069
_diffrn_reflns_theta_full 25.00
_diffrn_reflns_theta_max 27.47
_diffrn_reflns_theta_min 3.14
_exptl_absorpt_coefficient_mu 1.558
_exptl_absorpt_correction_T_max 0.728
_exptl_absorpt_correction_T_min 0.689
_exptl_absorpt_correction_type multi-scan
_exptl_absorpt_process_details
;
 Higashi,T (1995) Program for absorption correction. 
Rigaku Corporation, Tokyo, Japan.
;
_exptl_crystal_colour colorless
_exptl_crystal_density_diffrn 1.662
_exptl_crystal_density_method 'not measured'
_exptl_crystal_description block
_exptl_crystal_F_000 2776
_exptl_crystal_size_max 0.242
_exptl_crystal_size_mid 0.235
_exptl_crystal_size_min 0.209
_refine_diff_density_max 1.092
_refine_diff_density_min -1.315
_refine_diff_density_rms 0.164
_refine_ls_extinction_method none
_refine_ls_goodness_of_fit_ref 1.011
_refine_ls_hydrogen_treatment mixed
_refine_ls_matrix_type full
_refine_ls_number_parameters 343
_refine_ls_number_reflns 6470
_refine_ls_number_restraints 7
_refine_ls_restrained_S_all 1.013
_refine_ls_R_factor_all 0.0821
_refine_ls_R_factor_gt 0.0579
_refine_ls_shift/su_max 0.019
_refine_ls_shift/su_mean 0.001
_refine_ls_structure_factor_coef Fsqd
_refine_ls_weighting_details 'calc w=1/[\s^2^(Fo^2^)+(0.0873P)^2^+27.9223P] where P=(Fo^2^+2Fc^2^)/3'
_refine_ls_weighting_scheme calc
_refine_ls_wR_factor_gt 0.1476
_refine_ls_wR_factor_ref 0.1623
_reflns_number_gt 4821
_reflns_number_total 6470
_reflns_threshold_expression >2\s(I)
_cod_data_source_file ic9019553_si_002_6.cif
_cod_data_source_block Compound-6
_cod_original_sg_symbol_Hall '-C 2yc   '
_cod_original_sg_symbol_H-M 'C 2/c '
_cod_original_formula_sum 'C21 H19 Cd2 N2 O11.50'
_cod_database_code 4314783

loop_
_symmetry_equiv_pos_as_xyz
'x, y, z'
'-x, y, -z+1/2'
'x+1/2, y+1/2, z'
'-x+1/2, y+1/2, -z+1/2'
'-x, -y, -z'
'x, -y, z-1/2'
'-x+1/2, -y+1/2, -z'
'x+1/2, -y+1/2, z-1/2'

loop_
_atom_site_label
_atom_site_type_symbol
_atom_site_fract_x
_atom_site_fract_y
_atom_site_fract_z
_atom_site_U_iso_or_equiv
_atom_site_adp_type
_atom_site_occupancy
_atom_site_symmetry_multiplicity
_atom_site_calc_flag
_atom_site_refinement_flags
_atom_site_disorder_assembly
_atom_site_disorder_group
Cd1 Cd 0.80859(4) 0.718674(16) 0.66556(3) 0.03130(15) Uani 1 1 d . . .
Cd2 Cd 0.60621(4) 0.815358(16) 0.68588(3) 0.02994(15) Uani 1 1 d . . .
C1 C 0.5877(5) 0.7195(2) 0.5754(4) 0.0317(13) Uani 1 1 d . . .
C2 C 0.4670(5) 0.7152(2) 0.5262(3) 0.0300(13) Uani 1 1 d . . .
C3 C 0.4409(5) 0.7267(2) 0.4462(3) 0.0277(12) Uani 1 1 d . . .
C4 C 0.5307(5) 0.7503(2) 0.4112(4) 0.0327(13) Uani 1 1 d . . .
C5 C 0.3317(5) 0.7172(2) 0.3978(3) 0.0279(12) Uani 1 1 d . . .
C6 C 0.3104(5) 0.7299(2) 0.3112(4) 0.0311(13) Uani 1 1 d . . .
C7 C 0.2485(5) 0.6964(2) 0.4323(3) 0.0288(12) Uani 1 1 d . . .
C8 C 0.1273(5) 0.6876(2) 0.3850(4) 0.0336(14) Uani 1 1 d . . .
C9 C 0.2742(5) 0.6871(2) 0.5128(4) 0.0362(14) Uani 1 1 d . . .
H9 H 0.2178 0.6743 0.5357 0.043 Uiso 1 1 calc R . .
C10 C 0.3828(5) 0.6965(2) 0.5602(3) 0.0336(14) Uani 1 1 d . . .
H10 H 0.3990 0.6902 0.6144 0.040 Uiso 1 1 calc R . .
C11 C 0.8477(11) 0.6235(3) 0.7662(6) 0.079(3) Uani 1 1 d . . .
H11 H 0.8634 0.6456 0.8072 0.095 Uiso 1 1 calc R . .
C12 C 0.8516(11) 0.5766(3) 0.7849(6) 0.084(4) Uani 1 1 d . . .
H12 H 0.8708 0.5676 0.8380 0.101 Uiso 1 1 calc R . .
C13 C 0.8281(8) 0.5426(3) 0.7273(5) 0.059(2) Uani 1 1 d . . .
C14 C 0.8349(8) 0.4912(3) 0.7453(5) 0.054(2) Uani 1 1 d . . .
C15 C 0.9077(9) 0.4752(3) 0.8132(5) 0.067(3) Uani 1 1 d . . .
H15 H 0.9489 0.4969 0.8496 0.080 Uiso 1 1 calc R . .
C16 C 0.9208(8) 0.4268(3) 0.8285(5) 0.060(2) Uani 1 1 d . . .
H16 H 0.9719 0.4170 0.8750 0.072 Uiso 1 1 calc R . .
C17 C 0.7904(7) 0.4099(3) 0.7140(5) 0.054(2) Uani 1 1 d . . .
H17 H 0.7474 0.3877 0.6796 0.065 Uiso 1 1 calc R . .
C18 C 0.7750(7) 0.4569(3) 0.6944(5) 0.059(2) Uani 1 1 d . . .
H18 H 0.7245 0.4658 0.6471 0.070 Uiso 1 1 calc R . .
C19 C 0.8019(9) 0.5584(3) 0.6488(5) 0.069(3) Uani 1 1 d . . .
H19 H 0.7857 0.5370 0.6068 0.083 Uiso 1 1 calc R . .
C20 C 0.8005(9) 0.6076(3) 0.6347(5) 0.063(2) Uani 1 1 d . . .
H20 H 0.7833 0.6182 0.5823 0.076 Uiso 1 1 calc R . .
C21 C 0.5000 0.5201(10) 0.7500 0.161(10) Uiso 1 2 d SD . .
C22' C 0.442(4) 0.4870(14) 0.683(2) 0.092(14) Uiso 0.25 1 d PD . .
C22 C 0.464(4) 0.5587(14) 0.688(2) 0.104(16) Uiso 0.25 1 d PD . .
N1 N 0.8222(6) 0.6392(2) 0.6913(4) 0.0514(16) Uani 1 1 d . . .
N2 N 0.8633(5) 0.3939(2) 0.7795(4) 0.0444(14) Uani 1 1 d . . .
O1 O 0.6662(4) 0.7035(2) 0.5472(3) 0.0497(13) Uani 1 1 d . . .
O2 O 0.6082(4) 0.73585(16) 0.6454(3) 0.0386(11) Uani 1 1 d . . .
O3 O 0.5678(4) 0.79018(18) 0.4358(3) 0.0480(12) Uani 1 1 d . . .
O4 O 0.5614(5) 0.7298(2) 0.3555(3) 0.0527(13) Uani 1 1 d . . .
O5 O 0.3171(5) 0.77300(16) 0.2952(3) 0.0461(12) Uani 1 1 d . . .
O6 O 0.2915(4) 0.69768(16) 0.2595(3) 0.0344(10) Uani 1 1 d . . .
O7 O 0.0923(4) 0.70549(18) 0.3168(3) 0.0390(11) Uani 1 1 d . . .
O8 O 0.0601(4) 0.6647(2) 0.4157(3) 0.0514(13) Uani 1 1 d . . .
O9 O 0.400(4) 0.5563(16) 0.610(2) 0.142(15) Uiso 0.25 1 d PD . .
O9' O 0.363(3) 0.4800(16) 0.612(2) 0.144(15) Uiso 0.25 1 d PD . .
O1W O 0.6950(6) 0.8273(2) 0.5803(3) 0.0669(17) Uani 1 1 d D . .
H1A H 0.673(10) 0.826(4) 0.5277(9) 0.100 Uiso 1 1 d D . .
O2W O 0.5000 0.6397(4) 0.2500 0.092(3) Uani 1 2 d SD . .
H2A H 0.566(12) 0.656(8) 0.257(18) 0.138 Uiso 0.50 1 d PD . .
O3W O 0.8955(14) 0.8705(5) 0.5810(10) 0.093(5) Uani 0.50 1 d P . .
O4W O 0.5000 0.6779(5) 0.7500 0.140(5) Uiso 1 2 d S . .
O5W O 0.9765(17) 0.6069(6) 0.9507(9) 0.130(7) Uiso 0.50 1 d PD . .

loop_
_atom_site_aniso_label
_atom_site_aniso_U_11
_atom_site_aniso_U_22
_atom_site_aniso_U_33
_atom_site_aniso_U_23
_atom_site_aniso_U_13
_atom_site_aniso_U_12
Cd1 0.0284(2) 0.0322(3) 0.0278(3) 0.00081(18) -0.00453(17) -0.00222(18)
Cd2 0.0275(2) 0.0305(3) 0.0265(2) -0.00149(17) -0.00438(17) -0.00054(18)
C1 0.031(3) 0.031(3) 0.026(3) 0.001(2) -0.007(2) -0.004(3)
C2 0.031(3) 0.034(3) 0.020(3) -0.004(2) -0.003(2) 0.001(3)
C3 0.024(3) 0.030(3) 0.026(3) 0.000(2) -0.002(2) -0.002(2)
C4 0.026(3) 0.038(3) 0.027(3) 0.004(3) -0.007(2) -0.003(3)
C5 0.026(3) 0.032(3) 0.021(3) 0.000(2) -0.005(2) 0.003(2)
C6 0.022(3) 0.041(4) 0.025(3) 0.005(3) -0.007(2) 0.000(3)
C7 0.028(3) 0.031(3) 0.023(3) 0.001(2) -0.004(2) -0.002(2)
C8 0.026(3) 0.041(4) 0.029(3) -0.012(3) -0.002(2) -0.001(3)
C9 0.029(3) 0.044(4) 0.034(3) 0.007(3) 0.001(3) -0.009(3)
C10 0.041(3) 0.040(3) 0.015(3) 0.004(2) -0.005(2) -0.005(3)
C11 0.147(10) 0.038(4) 0.048(5) -0.004(4) 0.016(6) -0.002(5)
C12 0.165(11) 0.041(5) 0.040(5) 0.007(4) 0.009(6) 0.013(6)
C13 0.082(6) 0.031(4) 0.055(5) 0.002(3) 0.001(4) -0.003(4)
C14 0.073(5) 0.029(4) 0.055(5) 0.010(3) 0.003(4) 0.003(4)
C15 0.092(7) 0.030(4) 0.061(6) -0.002(4) -0.015(5) -0.009(4)
C16 0.079(6) 0.032(4) 0.052(5) 0.009(3) -0.019(4) -0.002(4)
C17 0.061(5) 0.033(4) 0.055(5) 0.004(3) -0.011(4) -0.001(4)
C18 0.065(5) 0.041(4) 0.057(5) 0.007(4) -0.012(4) 0.007(4)
C19 0.116(8) 0.037(4) 0.047(5) -0.008(4) 0.001(5) -0.005(5)
C20 0.104(7) 0.036(4) 0.044(5) 0.001(3) 0.004(4) 0.005(4)
N1 0.078(5) 0.031(3) 0.044(4) 0.000(3) 0.010(3) -0.001(3)
N2 0.048(3) 0.032(3) 0.046(4) 0.004(3) -0.002(3) -0.004(3)
O1 0.034(2) 0.074(4) 0.037(3) -0.010(3) -0.001(2) 0.008(2)
O2 0.035(2) 0.045(3) 0.028(2) -0.010(2) -0.0087(18) 0.005(2)
O3 0.043(3) 0.048(3) 0.051(3) -0.007(2) 0.007(2) -0.017(2)
O4 0.053(3) 0.069(4) 0.041(3) -0.013(3) 0.019(2) -0.013(3)
O5 0.060(3) 0.036(3) 0.034(3) 0.006(2) -0.007(2) -0.004(2)
O6 0.030(2) 0.044(3) 0.024(2) -0.0031(19) -0.0029(17) -0.004(2)
O7 0.028(2) 0.053(3) 0.028(2) -0.005(2) -0.0075(17) 0.003(2)
O8 0.032(2) 0.065(3) 0.050(3) 0.007(3) -0.005(2) -0.013(2)
O1W 0.069(4) 0.089(5) 0.042(3) -0.015(3) 0.013(3) -0.022(3)
O2W 0.084(7) 0.064(6) 0.123(10) 0.000 0.017(7) 0.000
O3W 0.101(11) 0.062(8) 0.124(14) 0.006(8) 0.042(10) 0.010(8)

loop_
_atom_type_symbol
_atom_type_description
_atom_type_scat_dispersion_real
_atom_type_scat_dispersion_imag
_atom_type_scat_source
C C 0.0033 0.0016 'International Tables Vol C Tables 4.2.6.8 and 6.1.1.4'
H H 0.0000 0.0000 'International Tables Vol C Tables 4.2.6.8 and 6.1.1.4'
N N 0.0061 0.0033 'International Tables Vol C Tables 4.2.6.8 and 6.1.1.4'
O O 0.0106 0.0060 'International Tables Vol C Tables 4.2.6.8 and 6.1.1.4'
Cd Cd -0.8075 1.2024 'International Tables Vol C Tables 4.2.6.8 and 6.1.1.4'

loop_
_geom_angle_atom_site_label_1
_geom_angle_atom_site_label_2
_geom_angle_atom_site_label_3
_geom_angle
_geom_angle_site_symmetry_1
_geom_angle_site_symmetry_3
_geom_angle_publ_flag
O4 Cd1 O5 103.21(19) 7_666 8_566 ?
O4 Cd1 N1 130.9(2) 7_666 . ?
O5 Cd1 N1 85.6(2) 8_566 . ?
O4 Cd1 O1 111.3(2) 7_666 . ?
O5 Cd1 O1 137.73(19) 8_566 . ?
N1 Cd1 O1 89.7(2) . . ?
O4 Cd1 O2 124.06(19) 7_666 . ?
O5 Cd1 O2 86.12(17) 8_566 . ?
N1 Cd1 O2 104.5(2) . . ?
O1 Cd1 O2 54.57(16) . . ?
O4 Cd1 O3 53.95(17) 7_666 7_666 ?
O5 Cd1 O3 143.36(18) 8_566 7_666 ?
N1 Cd1 O3 90.7(2) . 7_666 ?
O1 Cd1 O3 78.55(17) . 7_666 ?
O2 Cd1 O3 129.83(16) . 7_666 ?
O4 Cd1 C4 26.94(18) 7_666 7_666 ?
O5 Cd1 C4 125.87(19) 8_566 7_666 ?
N1 Cd1 C4 112.6(2) . 7_666 ?
O1 Cd1 C4 94.59(18) . 7_666 ?
O2 Cd1 C4 131.43(17) . 7_666 ?
O3 Cd1 C4 27.04(17) 7_666 7_666 ?
O4 Cd1 C1 121.3(2) 7_666 . ?
O5 Cd1 C1 112.5(2) 8_566 . ?
N1 Cd1 C1 97.8(2) . . ?
O1 Cd1 C1 26.97(18) . . ?
O2 Cd1 C1 27.60(17) . . ?
O3 Cd1 C1 104.13(18) 7_666 . ?
C4 Cd1 C1 114.51(18) 7_666 . ?
N2 Cd2 O6 86.39(19) 4_656 8_566 ?
N2 Cd2 O1W 89.5(2) 4_656 . ?
O6 Cd2 O1W 84.4(2) 8_566 . ?
N2 Cd2 O2 169.6(2) 4_656 . ?
O6 Cd2 O2 86.40(15) 8_566 . ?
O1W Cd2 O2 82.3(2) . . ?
N2 Cd2 O7 91.8(2) 4_656 8_566 ?
O6 Cd2 O7 73.03(15) 8_566 8_566 ?
O1W Cd2 O7 157.3(2) . 8_566 ?
O2 Cd2 O7 93.25(17) . 8_566 ?
N2 Cd2 O8 91.1(2) 4_656 7_566 ?
O6 Cd2 O8 165.17(17) 8_566 7_566 ?
O1W Cd2 O8 80.9(2) . 7_566 ?
O2 Cd2 O8 94.00(17) . 7_566 ?
O7 Cd2 O8 121.69(17) 8_566 7_566 ?
N2 Cd2 O7 109.3(2) 4_656 7_566 ?
O6 Cd2 O7 140.84(16) 8_566 7_566 ?
O1W Cd2 O7 129.63(18) . 7_566 ?
O2 Cd2 O7 80.93(16) . 7_566 ?
O7 Cd2 O7 70.90(17) 8_566 7_566 ?
O8 Cd2 O7 53.49(17) 7_566 7_566 ?
O1 C1 O2 121.1(6) . . ?
O1 C1 C2 117.6(6) . . ?
O2 C1 C2 121.2(6) . . ?
O1 C1 Cd1 60.2(3) . . ?
O2 C1 Cd1 60.8(3) . . ?
C2 C1 Cd1 174.8(4) . . ?
C10 C2 C3 120.0(5) . . ?
C10 C2 C1 119.2(5) . . ?
C3 C2 C1 120.6(6) . . ?
C2 C3 C5 120.8(6) . . ?
C2 C3 C4 119.6(5) . . ?
C5 C3 C4 119.6(5) . . ?
O3 C4 O4 122.5(6) . . ?
O3 C4 C3 119.3(6) . . ?
O4 C4 C3 118.1(6) . . ?
O3 C4 Cd1 69.1(4) . 7_666 ?
O4 C4 Cd1 53.5(3) . 7_666 ?
C3 C4 Cd1 171.5(5) . 7_666 ?
C3 C5 C7 118.6(5) . . ?
C3 C5 C6 117.8(5) . . ?
C7 C5 C6 123.6(5) . . ?
O5 C6 O6 123.7(6) . . ?
O5 C6 C5 116.5(6) . . ?
O6 C6 C5 119.8(6) . . ?
C9 C7 C5 119.9(5) . . ?
C9 C7 C8 118.3(6) . . ?
C5 C7 C8 121.6(5) . . ?
O8 C8 O7 120.2(6) . . ?
O8 C8 C7 119.2(6) . . ?
O7 C8 C7 120.4(6) . . ?
C7 C9 C10 121.0(6) . . ?
C7 C9 H9 119.5 . . ?
C10 C9 H9 119.5 . . ?
C2 C10 C9 119.5(6) . . ?
C2 C10 H10 120.2 . . ?
C9 C10 H10 120.2 . . ?
N1 C11 C12 122.7(8) . . ?
N1 C11 H11 118.6 . . ?
C12 C11 H11 118.6 . . ?
C11 C12 C13 121.3(9) . . ?
C11 C12 H12 119.3 . . ?
C13 C12 H12 119.3 . . ?
C12 C13 C19 116.6(7) . . ?
C12 C13 C14 122.9(8) . . ?
C19 C13 C14 120.5(7) . . ?
C15 C14 C18 116.6(7) . . ?
C15 C14 C13 119.8(7) . . ?
C18 C14 C13 123.6(7) . . ?
C14 C15 C16 120.5(7) . . ?
C14 C15 H15 119.8 . . ?
C16 C15 H15 119.8 . . ?
N2 C16 C15 122.9(7) . . ?
N2 C16 H16 118.6 . . ?
C15 C16 H16 118.6 . . ?
N2 C17 C18 124.0(7) . . ?
N2 C17 H17 118.0 . . ?
C18 C17 H17 118.0 . . ?
C17 C18 C14 119.8(7) . . ?
C17 C18 H18 120.1 . . ?
C14 C18 H18 120.1 . . ?
C13 C19 C20 118.4(8) . . ?
C13 C19 H19 120.8 . . ?
C20 C19 H19 120.8 . . ?
N1 C20 C19 123.3(8) . . ?
N1 C20 H20 118.3 . . ?
C19 C20 H20 118.3 . . ?
C22' C21 C22' 104(4) 2_656 . ?
C22' C21 C22 84(3) 2_656 2_656 ?
C22' C21 C22 169(3) . 2_656 ?
C22' C21 C22 169(3) 2_656 . ?
C22' C21 C22 84(3) . . ?
C22 C21 C22 89(4) 2_656 . ?
O9' C22' C21 149(4) . . ?
O9' C22' C22 103(3) . . ?
C21 C22' C22 48.0(14) . . ?
O9 C22 C21 131(4) . . ?
O9 C22 C22' 83(3) . . ?
C21 C22 C22' 47.8(14) . . ?
C20 N1 C11 117.6(7) . . ?
C20 N1 Cd1 122.0(5) . . ?
C11 N1 Cd1 120.3(5) . . ?
C17 N2 C16 116.2(6) . . ?
C17 N2 Cd2 125.2(5) . 4_646 ?
C16 N2 Cd2 118.5(5) . 4_646 ?
C1 O1 Cd1 92.8(4) . . ?
C1 O2 Cd2 128.2(4) . . ?
C1 O2 Cd1 91.6(4) . . ?
Cd2 O2 Cd1 103.31(17) . . ?
C4 O3 Cd1 83.9(4) . 7_666 ?
C4 O4 Cd1 99.6(4) . 7_666 ?
C6 O5 Cd1 109.5(4) . 8_465 ?
C6 O6 Cd2 119.7(4) . 8_465 ?
C8 O7 Cd2 135.2(4) . 8_465 ?
C8 O7 Cd2 91.6(4) . 7_566 ?
Cd2 O7 Cd2 102.02(15) 8_465 7_566 ?
C8 O8 Cd2 94.1(4) . 7_566 ?
Cd2 O1W H1A 135(8) . . ?

loop_
_geom_bond_atom_site_label_1
_geom_bond_atom_site_label_2
_geom_bond_distance
_geom_bond_site_symmetry_2
_geom_bond_publ_flag
Cd1 O4 2.218(5) 7_666 ?
Cd1 O5 2.236(5) 8_566 ?
Cd1 N1 2.281(6) . ?
Cd1 O1 2.374(5) . ?
Cd1 O2 2.385(4) . ?
Cd1 O3 2.558(5) 7_666 ?
Cd1 C4 2.723(6) 7_666 ?
Cd1 C1 2.731(6) . ?
Cd2 N2 2.300(6) 4_656 ?
Cd2 O6 2.308(4) 8_566 ?
Cd2 O1W 2.343(6) . ?
Cd2 O2 2.349(5) . ?
Cd2 O7 2.386(5) 8_566 ?
Cd2 O8 2.389(5) 7_566 ?
Cd2 O7 2.432(5) 7_566 ?
C1 O1 1.240(8) . ?
C1 O2 1.266(7) . ?
C1 C2 1.496(8) . ?
C2 C10 1.383(9) . ?
C2 C3 1.384(8) . ?
C3 C5 1.400(8) . ?
C3 C4 1.506(8) . ?
C4 O3 1.245(8) . ?
C4 O4 1.251(8) . ?
C4 Cd1 2.723(6) 7_666 ?
C5 C7 1.403(9) . ?
C5 C6 1.505(8) . ?
C6 O5 1.251(7) . ?
C6 O6 1.257(8) . ?
C7 C9 1.381(9) . ?
C7 C8 1.506(8) . ?
C8 O8 1.241(8) . ?
C8 O7 1.261(8) . ?
C9 C10 1.387(8) . ?
C9 H9 0.9300 . ?
C10 H10 0.9300 . ?
C11 N1 1.335(11) . ?
C11 C12 1.358(12) . ?
C11 H11 0.9300 . ?
C12 C13 1.365(12) . ?
C12 H12 0.9300 . ?
C13 C19 1.394(12) . ?
C13 C14 1.479(10) . ?
C14 C15 1.363(11) . ?
C14 C18 1.388(11) . ?
C15 C16 1.391(10) . ?
C15 H15 0.9300 . ?
C16 N2 1.332(10) . ?
C16 H16 0.9300 . ?
C17 N2 1.334(9) . ?
C17 C18 1.369(10) . ?
C17 H17 0.9300 . ?
C18 H18 0.9300 . ?
C19 C20 1.407(11) . ?
C19 H19 0.9300 . ?
C20 N1 1.303(10) . ?
C20 H20 0.9300 . ?
C21 C22' 1.516(19) 2_656 ?
C21 C22' 1.516(19) . ?
C21 C22 1.521(19) 2_656 ?
C21 C22 1.521(19) . ?
C22' O9' 1.378(10) . ?
C22 O9 1.377(10) . ?
N2 Cd2 2.300(6) 4_646 ?
O3 Cd1 2.558(5) 7_666 ?
O4 Cd1 2.218(5) 7_666 ?
O5 Cd1 2.236(5) 8_465 ?
O6 Cd2 2.308(4) 8_465 ?
O7 Cd2 2.386(5) 8_465 ?
O7 Cd2 2.432(5) 7_566 ?
O8 Cd2 2.389(5) 7_566 ?
O1W H1A 0.889(10) . ?
O2W H2A 0.891(11) . ?
